data_7056739
loop_
_publ_author_name
'Banerjee, Saikat'
'Ghorai, Pravat'
'Brand\~ao, Paula'
'Ghosh, Dipanjan'
'Bhuiya, Sutanwi'
'Chattopadhyay, Dhrubajyoti'
'Das, Suman'
'Saha, Amrita'

_publ_section_title
;
 Syntheses, crystal structures, DNA binding, DNA cleavage, molecular
 docking and DFT study of Cu(ii) complexes involving N2O4 donor azo Schiff
 base ligands
;
_journal_issue 1
_journal_name_full 'New Journal of Chemistry'
_journal_page_first 246
_journal_paper_doi 10.1039/C7NJ03293E
_journal_volume 42
_journal_year 2018
_chemical_formula_sum 'C31 H32 Cu N6 O6'
_chemical_formula_weight 648.16
_space_group_crystal_system monoclinic
_space_group_IT_number 14
_space_group_name_Hall '-P 2ybc'
_space_group_name_H-M_alt 'P 1 21/c 1'
_symmetry_space_group_name_Hall '-P 2ybc'
_symmetry_space_group_name_H-M 'P 1 21/c 1'
_atom_sites_solution_hydrogens geom
_audit_creation_method SHELXL-2013
_audit_update_record
;
2016-05-05 deposited with the CCDC.
2017-11-09 downloaded from the CCDC.
;
_cell_angle_alpha 90
_cell_angle_beta 91.650(2)
_cell_angle_gamma 90
_cell_formula_units_Z 4
_cell_length_a 11.0747(3)
_cell_length_b 10.6797(3)
_cell_length_c 25.2355(7)
_cell_measurement_reflns_used 302
_cell_measurement_temperature 150(2)
_cell_measurement_theta_max 25.06
_cell_measurement_theta_min 2.94
_cell_volume 2983.48(14)
_computing_structure_refinement 'SHELXL-2013 (Sheldrick, 2013)'
_diffrn_ambient_temperature 150(2)
_diffrn_measured_fraction_theta_full 1.000
_diffrn_measured_fraction_theta_max 0.998
_diffrn_measurement_device_type CCD
_diffrn_measurement_method 'omega and phi scans'
_diffrn_radiation_type MoK\a
_diffrn_radiation_wavelength 0.71073
_diffrn_reflns_av_R_equivalents 0.0419
_diffrn_reflns_av_unetI/netI 0.0399
_diffrn_reflns_Laue_measured_fraction_full 1.000
_diffrn_reflns_Laue_measured_fraction_max 0.998
_diffrn_reflns_limit_h_max 13
_diffrn_reflns_limit_h_min -14
_diffrn_reflns_limit_k_max 13
_diffrn_reflns_limit_k_min -13
_diffrn_reflns_limit_l_max 32
_diffrn_reflns_limit_l_min -31
_diffrn_reflns_number 38353
_diffrn_reflns_point_group_measured_fraction_full 1.000
_diffrn_reflns_point_group_measured_fraction_max 0.998
_diffrn_reflns_theta_full 25.242
_diffrn_reflns_theta_max 27.165
_diffrn_reflns_theta_min 1.615
_diffrn_source 'fine-focus sealed tube'
_exptl_absorpt_coefficient_mu 0.787
_exptl_absorpt_correction_type multi-scan
_exptl_crystal_colour Brown
_exptl_crystal_density_diffrn 1.443
_exptl_crystal_description Block
_exptl_crystal_F_000 1348
_exptl_crystal_size_max 0.380
_exptl_crystal_size_mid 0.220
_exptl_crystal_size_min 0.040
_exptl_transmission_factor_max 0.7455
_exptl_transmission_factor_min 0.6827
_refine_diff_density_max 0.966
_refine_diff_density_min -0.726
_refine_diff_density_rms 0.103
_refine_ls_extinction_method none
_refine_ls_goodness_of_fit_ref 1.033
_refine_ls_hydrogen_treatment constr
_refine_ls_matrix_type full
_refine_ls_number_parameters 419
_refine_ls_number_reflns 6624
_refine_ls_number_restraints 0
_refine_ls_restrained_S_all 1.033
_refine_ls_R_factor_all 0.1278
_refine_ls_R_factor_gt 0.0789
_refine_ls_shift/su_max 0.000
_refine_ls_shift/su_mean 0.000
_refine_ls_structure_factor_coef Fsqd
_refine_ls_weighting_details 'w=1/[\s^2^(Fo^2^)+(0.1471P)^2^+4.5896P] where P=(Fo^2^+2Fc^2^)/3'
_refine_ls_weighting_scheme calc
_refine_ls_wR_factor_gt 0.2192
_refine_ls_wR_factor_ref 0.2660
_reflns_Friedel_coverage 0.000
_reflns_number_gt 4002
_reflns_number_total 6624
_reflns_threshold_expression 'I > 2\s(I)'
_cod_data_source_file c7nj03293e2.cif
_cod_data_source_block f_CCDC1
_cod_depositor_comments 'Adding full bibliography for 7056737--7056739.cif.'
_cod_database_code 7056739
_shelx_space_group_comment
;
The symmetry employed for this shelxl refinement is uniquely defined
by the following loop, which should always be used as a source of
symmetry information in preference to the above space-group names.
They are only intended as comments.
;
_shelx_estimated_absorpt_t_min 0.754
_shelx_estimated_absorpt_t_max 0.969
_shelxl_version_number 2013-4

loop_
_space_group_symop_operation_xyz
'x, y, z'
'-x, y+1/2, -z+1/2'
'-x, -y, -z'
'x, -y-1/2, z-1/2'

loop_
_atom_site_label
_atom_site_type_symbol
_atom_site_fract_x
_atom_site_fract_y
_atom_site_fract_z
_atom_site_U_iso_or_equiv
_atom_site_adp_type
_atom_site_occupancy
_atom_site_site_symmetry_order
_atom_site_calc_flag
_atom_site_refinement_flags_posn
_atom_site_refinement_flags_adp
_atom_site_refinement_flags_occupancy
_atom_site_disorder_assembly
_atom_site_disorder_group
Cu Cu 0.01858(6) 0.63071(5) 0.45557(2) 0.0504(3) Uani 1 1 d . . . . .
O1 O -0.0635(4) 0.7300(3) 0.50666(13) 0.0582(10) Uani 1 1 d . . . . .
C2 C -0.0208(6) 0.8241(5) 0.53336(19) 0.0585(15) Uani 1 1 d . . . . .
C3 C -0.0977(7) 0.8822(5) 0.5720(2) 0.0708(19) Uani 1 1 d . . . . .
C4 C -0.0587(7) 0.9819(5) 0.6020(2) 0.0721(19) Uani 1 1 d . . . . .
H4 H -0.1102 1.0179 0.6273 0.087 Uiso 1 1 calc R U . . .
C5 C 0.0585(7) 1.0312(5) 0.5952(2) 0.0699(19) Uani 1 1 d . . . . .
C6 C 0.1322(6) 0.9805(5) 0.5589(2) 0.0676(17) Uani 1 1 d . . . . .
H6 H 0.2101 1.0157 0.5545 0.081 Uiso 1 1 calc R U . . .
C7 C 0.0962(6) 0.8767(4) 0.5273(2) 0.0590(15) Uani 1 1 d . . . . .
O8 O -0.2081(6) 0.8260(5) 0.57486(19) 0.1009(19) Uani 1 1 d . . . . .
C9 C -0.2943(9) 0.8841(7) 0.6081(4) 0.110(3) Uani 1 1 d . . . . .
H9A H -0.2634 0.8838 0.6449 0.132 Uiso 1 1 calc R U . . .
H9B H -0.3706 0.8377 0.6057 0.132 Uiso 1 1 calc R U . . .
H9C H -0.3079 0.9707 0.5965 0.132 Uiso 1 1 calc R U . . .
N10 N 0.1094(6) 1.1349(4) 0.6235(2) 0.0741(16) Uani 1 1 d . . . . .
N11 N 0.0397(6) 1.1783(5) 0.6561(2) 0.0752(16) Uani 1 1 d . . . . .
C12 C 0.0945(7) 1.2838(5) 0.6846(2) 0.0709(19) Uani 1 1 d . . . . .
C13 C 0.0181(8) 1.3363(6) 0.7207(2) 0.082(2) Uani 1 1 d . . . . .
H13 H -0.0609 1.3038 0.7246 0.098 Uiso 1 1 calc R U . . .
C14 C 0.0587(8) 1.4383(6) 0.7514(2) 0.082(2) Uani 1 1 d . . . . .
H14 H 0.0069 1.4753 0.7763 0.099 Uiso 1 1 calc R U . . .
C15 C 0.1745(8) 1.4853(5) 0.7454(2) 0.075(2) Uani 1 1 d . . . . .
H15 H 0.2015 1.5536 0.7667 0.090 Uiso 1 1 calc R U . . .
C16 C 0.2507(7) 1.4341(5) 0.7089(2) 0.0767(19) Uani 1 1 d . . . . .
H16 H 0.3294 1.4674 0.7046 0.092 Uiso 1 1 calc R U . . .
C17 C 0.2100(8) 1.3315(6) 0.6779(2) 0.077(2) Uani 1 1 d . . . . .
H17 H 0.2613 1.2951 0.6527 0.092 Uiso 1 1 calc R U . . .
C18 C 0.1757(7) 0.8355(6) 0.4876(3) 0.084(2) Uani 1 1 d . . . . .
H18 H 0.2493 0.8805 0.4847 0.101 Uiso 1 1 calc R U . . .
N19 N 0.1585(5) 0.7428(5) 0.4548(3) 0.0854(18) Uani 1 1 d . . . . .
C20 C 0.2387(8) 0.7350(9) 0.4022(3) 0.106(3) Uani 1 1 d . . . . .
H20A H 0.1854 0.7469 0.3704 0.127 Uiso 1 1 calc R U . . .
H20B H 0.2989 0.8035 0.4031 0.127 Uiso 1 1 calc R U . . .
C21 C 0.2981(10) 0.6210(9) 0.3984(4) 0.112(3) Uani 1 1 d . . . . .
H21A H 0.3794 0.6314 0.4152 0.134 Uiso 1 1 calc R U . . .
H21B H 0.3099 0.6045 0.3603 0.134 Uiso 1 1 calc R U . . .
C22 C 0.2439(7) 0.5074(8) 0.4213(4) 0.108(3) Uani 1 1 d . . . . .
H22A H 0.2627 0.5035 0.4599 0.129 Uiso 1 1 calc R U . . .
H22B H 0.2774 0.4316 0.4045 0.129 Uiso 1 1 calc R U . . .
N23 N 0.1061(6) 0.5128(5) 0.4113(2) 0.0852(18) Uani 1 1 d . . . . .
C24 C 0.0552(7) 0.4225(7) 0.3842(3) 0.090(2) Uani 1 1 d . . . . .
H24 H 0.1070 0.3725 0.3636 0.107 Uiso 1 1 calc R U . . .
C25 C -0.0708(5) 0.3901(4) 0.3822(2) 0.0521(13) Uani 1 1 d . . . . .
C26 C -0.1538(5) 0.4441(5) 0.4160(2) 0.0544(13) Uani 1 1 d . . . . .
C27 C -0.2735(6) 0.3948(6) 0.4146(3) 0.082(2) Uani 1 1 d . . . . .
C28 C -0.3038(5) 0.2944(6) 0.3825(3) 0.078(2) Uani 1 1 d . . . . .
H28 H -0.3832 0.2607 0.3828 0.094 Uiso 1 1 calc R U . . .
C29 C -0.2175(6) 0.2422(5) 0.3494(2) 0.0586(15) Uani 1 1 d . . . . .
C30 C -0.1036(5) 0.2897(4) 0.3489(2) 0.0522(13) Uani 1 1 d . . . . .
H30 H -0.0460 0.2546 0.3260 0.063 Uiso 1 1 calc R U . . .
O31 O -0.1291(4) 0.5351(4) 0.44939(16) 0.0651(11) Uani 1 1 d . . . . .
O32 O -0.3503(4) 0.4528(7) 0.4463(3) 0.154(4) Uani 1 1 d . . . . .
C33 C -0.4713(12) 0.426(4) 0.4354(17) 0.19(2) Uani 0.68(4) 1 d . . P A 1
H33A H -0.4850 0.4183 0.3969 0.229 Uiso 0.68(4) 1 calc R U P A 1
H33B H -0.5217 0.4932 0.4490 0.229 Uiso 0.68(4) 1 calc R U P A 1
H33C H -0.4925 0.3466 0.4524 0.229 Uiso 0.68(4) 1 calc R U P A 1
C33A C -0.464(3) 0.351(2) 0.4740(14) 0.084(9) Uani 0.32(4) 1 d . . P A 2
H33D H -0.5344 0.3464 0.4496 0.101 Uiso 0.32(4) 1 calc R U P A 2
H33E H -0.4886 0.3839 0.5082 0.101 Uiso 0.32(4) 1 calc R U P A 2
H33F H -0.4302 0.2665 0.4790 0.101 Uiso 0.32(4) 1 calc R U P A 2
N34 N -0.2430(5) 0.1378(4) 0.31556(18) 0.0562(12) Uani 1 1 d . . . . .
N35 N -0.3423(5) 0.0839(4) 0.3247(2) 0.0644(13) Uani 1 1 d . . . . .
C36 C -0.3701(5) -0.0174(5) 0.2889(2) 0.0587(14) Uani 1 1 d . . . . .
C37 C -0.2996(7) -0.0523(6) 0.2479(2) 0.0703(17) Uani 1 1 d . . . . .
H37 H -0.2260 -0.0098 0.2418 0.084 Uiso 1 1 calc R U . . .
C38 C -0.3367(7) -0.1506(6) 0.2153(3) 0.0762(19) Uani 1 1 d . . . . .
H38 H -0.2882 -0.1743 0.1865 0.091 Uiso 1 1 calc R U . . .
C39 C -0.4412(6) -0.2136(5) 0.2239(2) 0.0654(16) Uani 1 1 d . . . . .
H39 H -0.4654 -0.2804 0.2011 0.078 Uiso 1 1 calc R U . . .
C40 C -0.5104(6) -0.1807(6) 0.2649(3) 0.083(2) Uani 1 1 d . . . . .
H40 H -0.5830 -0.2251 0.2711 0.099 Uiso 1 1 calc R U . . .
C41 C -0.4756(6) -0.0816(7) 0.2982(3) 0.085(2) Uani 1 1 d . . . . .
H41 H -0.5243 -0.0586 0.3271 0.102 Uiso 1 1 calc R U . . .
O100 O -0.3193(6) 0.7204(9) 0.4778(4) 0.200(5) Uani 1 1 d . . . . .
O200 O -0.4459(14) 0.994(5) 0.4332(6) 0.37(3) Uani 0.5 1 d . . P . .
O201 O -0.4998(14) 0.875(3) 0.4674(9) 0.275(19) Uani 0.5 1 d . . P . .

loop_
_atom_site_aniso_label
_atom_site_aniso_U_11
_atom_site_aniso_U_22
_atom_site_aniso_U_33
_atom_site_aniso_U_23
_atom_site_aniso_U_13
_atom_site_aniso_U_12
Cu 0.0726(5) 0.0380(3) 0.0396(4) -0.0025(2) -0.0164(3) -0.0030(3)
O1 0.093(3) 0.0434(18) 0.0381(18) -0.0051(15) -0.0069(18) -0.0156(18)
C2 0.106(5) 0.038(2) 0.031(2) 0.0040(19) -0.019(3) -0.013(3)
C3 0.127(6) 0.050(3) 0.036(3) -0.003(2) 0.008(3) -0.024(3)
C4 0.140(6) 0.040(3) 0.035(3) -0.002(2) -0.008(3) -0.015(3)
C5 0.132(6) 0.032(2) 0.044(3) 0.006(2) -0.037(3) -0.009(3)
C6 0.096(5) 0.037(3) 0.067(4) 0.003(3) -0.044(3) -0.005(3)
C7 0.092(4) 0.038(3) 0.046(3) 0.003(2) -0.030(3) -0.005(3)
O8 0.158(5) 0.077(3) 0.070(3) -0.035(2) 0.047(3) -0.056(3)
C9 0.157(8) 0.083(5) 0.093(6) -0.026(4) 0.053(6) -0.039(5)
N10 0.132(5) 0.039(2) 0.049(3) 0.004(2) -0.033(3) 0.005(3)
N11 0.135(5) 0.046(2) 0.043(3) 0.006(2) -0.026(3) -0.004(3)
C12 0.128(6) 0.036(3) 0.046(3) 0.000(2) -0.033(3) -0.005(3)
C13 0.139(7) 0.060(3) 0.045(3) -0.002(3) -0.021(4) -0.029(4)
C14 0.154(7) 0.055(3) 0.038(3) -0.010(3) -0.013(4) -0.007(4)
C15 0.137(6) 0.038(3) 0.048(3) -0.004(2) -0.031(4) -0.009(3)
C16 0.127(6) 0.045(3) 0.056(4) 0.000(3) -0.027(4) 0.000(3)
C17 0.131(6) 0.049(3) 0.049(3) -0.007(3) -0.030(4) 0.018(4)
C18 0.071(4) 0.059(4) 0.122(6) -0.023(4) -0.027(4) -0.001(3)
N19 0.070(3) 0.066(3) 0.120(5) -0.032(3) -0.005(3) -0.007(3)
C20 0.122(7) 0.114(7) 0.082(5) 0.023(5) -0.006(5) -0.049(6)
C21 0.132(8) 0.098(7) 0.107(7) -0.024(5) 0.022(6) -0.035(6)
C22 0.082(5) 0.094(6) 0.146(8) -0.012(6) -0.009(5) -0.024(4)
N23 0.094(4) 0.081(4) 0.081(4) -0.032(3) 0.022(3) -0.039(3)
C24 0.115(6) 0.084(5) 0.072(4) -0.035(4) 0.037(4) -0.049(4)
C25 0.082(4) 0.036(2) 0.037(2) 0.0003(19) -0.012(2) -0.005(2)
C26 0.064(3) 0.040(2) 0.057(3) -0.007(2) -0.028(3) 0.004(2)
C27 0.057(4) 0.073(4) 0.115(6) -0.050(4) -0.029(4) 0.015(3)
C28 0.051(3) 0.064(4) 0.117(6) -0.039(4) -0.033(3) 0.010(3)
C29 0.086(4) 0.037(2) 0.050(3) -0.006(2) -0.032(3) 0.013(3)
C30 0.080(4) 0.037(2) 0.039(3) 0.002(2) -0.012(2) -0.007(2)
O31 0.064(2) 0.056(2) 0.073(3) -0.030(2) -0.0183(19) 0.0040(18)
O32 0.046(3) 0.165(6) 0.250(8) -0.159(6) -0.021(4) 0.009(3)
C33 0.047(7) 0.26(4) 0.27(4) -0.20(4) 0.017(12) -0.015(11)
C33A 0.098(19) 0.066(15) 0.086(19) -0.021(14) -0.034(14) 0.025(12)
N34 0.076(3) 0.0329(19) 0.057(3) -0.0038(18) -0.032(2) 0.004(2)
N35 0.070(3) 0.047(2) 0.074(3) -0.016(2) -0.029(3) 0.015(2)
C36 0.070(4) 0.036(2) 0.068(4) -0.007(2) -0.025(3) 0.007(2)
C37 0.102(5) 0.056(3) 0.053(3) -0.002(3) -0.003(3) -0.023(3)
C38 0.117(6) 0.057(3) 0.055(4) -0.012(3) 0.002(3) -0.031(4)
C39 0.084(4) 0.037(3) 0.072(4) -0.010(3) -0.031(3) -0.001(3)
C40 0.064(4) 0.054(3) 0.129(7) -0.025(4) -0.011(4) -0.005(3)
C41 0.067(4) 0.076(4) 0.112(6) -0.041(4) -0.005(4) 0.004(3)
O100 0.078(4) 0.224(9) 0.300(11) -0.200(9) 0.047(5) -0.040(5)
O200 0.071(9) 0.94(8) 0.090(11) -0.02(3) 0.024(8) 0.08(2)
O201 0.081(10) 0.57(6) 0.174(19) -0.17(3) 0.000(11) -0.052(18)

loop_
_atom_type_symbol
_atom_type_description
_atom_type_scat_dispersion_real
_atom_type_scat_dispersion_imag
_atom_type_scat_source
C C 0.0033 0.0016 'International Tables Vol C Tables 4.2.6.8 and 6.1.1.4'
H H 0.0000 0.0000 'International Tables Vol C Tables 4.2.6.8 and 6.1.1.4'
N N 0.0061 0.0033 'International Tables Vol C Tables 4.2.6.8 and 6.1.1.4'
O O 0.0106 0.0060 'International Tables Vol C Tables 4.2.6.8 and 6.1.1.4'
Cu Cu 0.3201 1.2651 'International Tables Vol C Tables 4.2.6.8 and 6.1.1.4'

loop_
_geom_angle_atom_site_label_1
_geom_angle_atom_site_label_2
_geom_angle_atom_site_label_3
_geom_angle
O1 Cu O31 85.99(16)
O1 Cu N23 172.1(2)
O31 Cu N23 92.61(19)
O1 Cu N19 93.4(2)
O31 Cu N19 172.3(2)
N23 Cu N19 89.0(2)
C2 O1 Cu 127.4(4)
O1 C2 C7 124.8(5)
O1 C2 C3 118.1(6)
C7 C2 C3 117.1(5)
O8 C3 C4 125.6(6)
O8 C3 C2 113.0(5)
C4 C3 C2 121.5(6)
C3 C4 C5 119.9(6)
C3 C4 H4 120.0
C5 C4 H4 120.0
C6 C5 C4 120.3(5)
C6 C5 N10 114.3(7)
C4 C5 N10 125.4(7)
C5 C6 C7 121.9(6)
C5 C6 H6 119.1
C7 C6 H6 119.1
C6 C7 C18 118.0(6)
C6 C7 C2 119.4(6)
C18 C7 C2 122.5(5)
C3 O8 C9 117.0(5)
O8 C9 H9A 109.5
O8 C9 H9B 109.5
H9A C9 H9B 109.5
O8 C9 H9C 109.5
H9A C9 H9C 109.5
H9B C9 H9C 109.5
N11 N10 C5 112.3(7)
N10 N11 C12 111.1(6)
C13 C12 C17 120.9(6)
C13 C12 N11 112.6(7)
C17 C12 N11 126.4(6)
C12 C13 C14 119.2(7)
C12 C13 H13 120.4
C14 C13 H13 120.4
C15 C14 C13 120.1(7)
C15 C14 H14 120.0
C13 C14 H14 120.0
C16 C15 C14 121.0(6)
C16 C15 H15 119.5
C14 C15 H15 119.5
C15 C16 C17 119.0(7)
C15 C16 H16 120.5
C17 C16 H16 120.5
C12 C17 C16 119.8(7)
C12 C17 H17 120.1
C16 C17 H17 120.1
N19 C18 C7 126.9(7)
N19 C18 H18 116.5
C7 C18 H18 116.5
C18 N19 C20 119.1(7)
C18 N19 Cu 124.1(6)
C20 N19 Cu 115.4(4)
C21 C20 N19 112.0(7)
C21 C20 H20A 109.2
N19 C20 H20A 109.2
C21 C20 H20B 109.2
N19 C20 H20B 109.2
H20A C20 H20B 107.9
C20 C21 C22 119.6(8)
C20 C21 H21A 107.4
C22 C21 H21A 107.4
C20 C21 H21B 107.4
C22 C21 H21B 107.4
H21A C21 H21B 107.0
C21 C22 N23 108.4(8)
C21 C22 H22A 110.0
N23 C22 H22A 110.0
C21 C22 H22B 110.0
N23 C22 H22B 110.0
H22A C22 H22B 108.4
C24 N23 C22 118.0(7)
C24 N23 Cu 124.2(5)
C22 N23 Cu 115.8(5)
N23 C24 C25 127.1(7)
N23 C24 H24 116.4
C25 C24 H24 116.4
C26 C25 C30 121.1(5)
C26 C25 C24 122.3(5)
C30 C25 C24 116.1(5)
O31 C26 C25 124.8(5)
O31 C26 C27 117.8(5)
C25 C26 C27 117.5(5)
O32 C27 C28 124.3(6)
O32 C27 C26 115.0(5)
C28 C27 C26 120.7(6)
C27 C28 C29 120.0(6)
C27 C28 H28 120.0
C29 C28 H28 120.0
C30 C29 C28 120.3(5)
C30 C29 N34 116.9(5)
C28 C29 N34 122.7(6)
C29 C30 C25 120.3(5)
C29 C30 H30 119.9
C25 C30 H30 119.9
C26 O31 Cu 127.2(4)
C27 O32 C33 114.3(8)
C27 O32 C33A 114.2(10)
O32 C33 H33A 109.5
O32 C33 H33B 109.5
H33A C33 H33B 109.5
O32 C33 H33C 109.5
H33A C33 H33C 109.5
H33B C33 H33C 109.5
O32 C33A H33D 109.5
O32 C33A H33E 109.5
H33D C33A H33E 109.5
O32 C33A H33F 109.5
H33D C33A H33F 109.5
H33E C33A H33F 109.5
N35 N34 C29 113.8(5)
N34 N35 C36 113.6(5)
C37 C36 C41 119.9(5)
C37 C36 N35 124.3(6)
C41 C36 N35 115.8(6)
C36 C37 C38 119.3(6)
C36 C37 H37 120.3
C38 C37 H37 120.3
C39 C38 C37 121.2(6)
C39 C38 H38 119.4
C37 C38 H38 119.4
C40 C39 C38 119.7(5)
C40 C39 H39 120.1
C38 C39 H39 120.1
C39 C40 C41 120.3(7)
C39 C40 H40 119.9
C41 C40 H40 119.9
C36 C41 C40 119.6(7)
C36 C41 H41 120.2
C40 C41 H41 120.2

loop_
_geom_bond_atom_site_label_1
_geom_bond_atom_site_label_2
_geom_bond_distance
Cu O1 1.918(4)
Cu O31 1.930(4)
Cu N23 1.958(6)
Cu N19 1.959(6)
O1 C2 1.292(6)
C2 C7 1.426(9)
C2 C3 1.453(9)
C3 O8 1.366(9)
C3 C4 1.368(8)
C4 C5 1.416(10)
C4 H4 0.9500
C5 C6 1.357(10)
C5 N10 1.425(7)
C6 C7 1.415(7)
C6 H6 0.9500
C7 C18 1.422(10)
O8 C9 1.431(9)
C9 H9A 0.9800
C9 H9B 0.9800
C9 H9C 0.9800
N10 N11 1.235(8)
N11 C12 1.459(7)
C12 C13 1.379(10)
C12 C17 1.392(10)
C13 C14 1.404(9)
C13 H13 0.9500
C14 C15 1.389(11)
C14 H14 0.9500
C15 C16 1.380(10)
C15 H15 0.9500
C16 C17 1.412(9)
C16 H16 0.9500
C17 H17 0.9500
C18 N19 1.301(8)
C18 H18 0.9500
N19 C20 1.620(11)
C20 C21 1.388(13)
C20 H20A 0.9900
C20 H20B 0.9900
C21 C22 1.479(12)
C21 H21A 0.9900
C21 H21B 0.9900
C22 N23 1.541(10)
C22 H22A 0.9900
C22 H22B 0.9900
N23 C24 1.301(8)
C24 C25 1.436(9)
C24 H24 0.9500
C25 C26 1.397(8)
C25 C30 1.404(7)
C26 O31 1.310(6)
C26 C27 1.426(9)
C27 O32 1.336(8)
C27 C28 1.380(8)
C28 C29 1.403(9)
C28 H28 0.9500
C29 C30 1.360(8)
C29 N34 1.427(6)
C30 H30 0.9500
O32 C33 1.391(13)
O32 C33A 1.82(4)
C33 H33A 0.9800
C33 H33B 0.9800
C33 H33C 0.9800
C33A H33D 0.9800
C33A H33E 0.9800
C33A H33F 0.9800
N34 N35 1.269(7)
N35 C36 1.436(7)
C36 C37 1.366(9)
C36 C41 1.380(9)
C37 C38 1.389(8)
C37 H37 0.9500
C38 C39 1.361(9)
C38 H38 0.9500
C39 C40 1.353(9)
C39 H39 0.9500
C40 C41 1.399(9)
C40 H40 0.9500
C41 H41 0.9500
O200 O201 1.65(5)
